data_1550693
loop_
_publ_author_name
'Shi, Donglei'
'Chen, Shuqiang'
'Dong, Biao'
'Zhang, Yanhui'
'Sheng, Chunquan'
'James, Tony D.'
'Guo, Yuan'

_publ_section_title
;
 Evaluation of HOCl-generating anticancer agents by an ultrasensitive
 dual-mode fluorescent probe
;
_journal_name_full 'Chemical Science'
_journal_paper_doi 10.1039/C9SC00180H
_journal_year 2019
_chemical_formula_moiety 'C17 H14 N2 O2 S2'
_chemical_formula_sum 'C17 H14 N2 O2 S2'
_chemical_formula_weight 342.42
_space_group_crystal_system trigonal
_space_group_IT_number 148
_space_group_name_Hall '-R 3'
_space_group_name_H-M_alt 'R -3'
_symmetry_space_group_name_Hall '-R 3'
_symmetry_space_group_name_H-M 'R -3 :H'
_atom_sites_solution_hydrogens geom
_audit_creation_date 2018-06-20
_audit_creation_method
;
Olex2 1.2
(compiled 2018.05.29 svn.r3508 for OlexSys, GUI svn.r5506)
;
_audit_update_record
;
2018-08-24 deposited with the CCDC.    2019-03-04 downloaded from the CCDC.
;
_cell_angle_alpha 90
_cell_angle_beta 90
_cell_angle_gamma 120
_cell_formula_units_Z 18
_cell_length_a 28.700(4)
_cell_length_b 28.700(4)
_cell_length_c 11.8086(19)
_cell_measurement_reflns_used 1937
_cell_measurement_temperature 296(2)
_cell_measurement_theta_max 20.287
_cell_measurement_theta_min 2.379
_cell_volume 8424(2)
_computing_cell_refinement 'SAINT v7.68A (Bruker, 2009)'
_computing_data_reduction 'SAINT v7.68A (Bruker, 2009)'
_computing_molecular_graphics 'Olex2 (Dolomanov et al., 2009)'
_computing_publication_material 'Olex2 (Dolomanov et al., 2009)'
_computing_structure_refinement 'ShelXL (Sheldrick, 2015)'
_diffrn_ambient_temperature 296.15
_diffrn_measured_fraction_theta_full 0.997
_diffrn_measured_fraction_theta_max 0.997
_diffrn_measurement_device_type 'Bruker APEX-II CCD'
_diffrn_measurement_method '\f and \w scans'
_diffrn_radiation_monochromator graphite
_diffrn_radiation_type MoK\a
_diffrn_radiation_wavelength 0.71073
_diffrn_reflns_av_R_equivalents 0.0487
_diffrn_reflns_av_unetI/netI 0.0426
_diffrn_reflns_Laue_measured_fraction_full 0.997
_diffrn_reflns_Laue_measured_fraction_max 0.997
_diffrn_reflns_limit_h_max 34
_diffrn_reflns_limit_h_min -33
_diffrn_reflns_limit_k_max 34
_diffrn_reflns_limit_k_min -26
_diffrn_reflns_limit_l_max 14
_diffrn_reflns_limit_l_min -14
_diffrn_reflns_number 14319
_diffrn_reflns_point_group_measured_fraction_full 0.997
_diffrn_reflns_point_group_measured_fraction_max 0.997
_diffrn_reflns_theta_full 25.092
_diffrn_reflns_theta_max 25.092
_diffrn_reflns_theta_min 2.379
_diffrn_standards_number 0
_exptl_absorpt_coefficient_mu 0.293
_exptl_absorpt_correction_T_max 0.7453
_exptl_absorpt_correction_T_min 0.6763
_exptl_absorpt_correction_type multi-scan
_exptl_absorpt_process_details
'SADABS-2008/1 (Bruker,2008) was used for absorption correction. wR2(int) was 0.0776 before and 0.0514 after correction. The Ratio of minimum to maximum transmission is 0.9074. The \l/2 correction factor is 0.0015.'
_exptl_crystal_colour colourless
_exptl_crystal_colour_primary colourless
_exptl_crystal_density_diffrn 1.215
_exptl_crystal_description block
_exptl_crystal_F_000 3204
_exptl_crystal_size_max 0.199
_exptl_crystal_size_mid 0.187
_exptl_crystal_size_min 0.143
_refine_diff_density_max 0.167
_refine_diff_density_min -0.157
_refine_diff_density_rms 0.034
_refine_ls_extinction_method none
_refine_ls_goodness_of_fit_ref 1.021
_refine_ls_hydrogen_treatment constr
_refine_ls_matrix_type full
_refine_ls_number_parameters 210
_refine_ls_number_reflns 3327
_refine_ls_number_restraints 0
_refine_ls_restrained_S_all 1.021
_refine_ls_R_factor_all 0.0780
_refine_ls_R_factor_gt 0.0468
_refine_ls_shift/su_max 0.000
_refine_ls_shift/su_mean 0.000
_refine_ls_structure_factor_coef Fsqd
_refine_ls_weighting_details 'w=1/[\s^2^(Fo^2^)+(0.0579P)^2^+1.1133P] where P=(Fo^2^+2Fc^2^)/3'
_refine_ls_weighting_scheme calc
_refine_ls_wR_factor_gt 0.1087
_refine_ls_wR_factor_ref 0.1240
_reflns_Friedel_coverage 0.000
_reflns_number_gt 2108
_reflns_number_total 3327
_reflns_threshold_expression 'I > 2\s(I)'
_cod_data_source_file c9sc00180h2.cif
_cod_data_source_block xb1481_0m
_cod_original_cell_volume 8423(3)
_cod_database_code 1550693
_shelx_shelxl_version_number 2014/7
_shelx_space_group_comment
;
The symmetry employed for this shelxl refinement is uniquely defined
by the following loop, which should always be used as a source of
symmetry information in preference to the above space-group names.
They are only intended as comments.
;
_shelx_estimated_absorpt_t_max 0.959
_shelx_estimated_absorpt_t_min 0.944
_olex2_refinement_description
;
1. Fixed Uiso
 At 1.2 times of:
  All C(H) groups
 At 1.5 times of:
  All C(H,H,H) groups
2.a Aromatic/amide H refined with riding coordinates:
 C2(H2), C3(H3), C4(H4), C5(H5), C9(H9), C10(H10), C11(H11), C14(H14)
2.b Idealised Me refined as rotating group:
 C16(H16A,H16B,H16C), C17(H17A,H17B,H17C)
;
_olex2_submission_special_instructions 'No special instructions were received'

loop_
_space_group_symop_operation_xyz
'x, y, z'
'-y, x-y, z'
'-x+y, -x, z'
'x+2/3, y+1/3, z+1/3'
'-y+2/3, x-y+1/3, z+1/3'
'-x+y+2/3, -x+1/3, z+1/3'
'x+1/3, y+2/3, z+2/3'
'-y+1/3, x-y+2/3, z+2/3'
'-x+y+1/3, -x+2/3, z+2/3'
'-x, -y, -z'
'y, -x+y, -z'
'x-y, x, -z'
'-x+2/3, -y+1/3, -z+1/3'
'y+2/3, -x+y+1/3, -z+1/3'
'x-y+2/3, x+1/3, -z+1/3'
'-x+1/3, -y+2/3, -z+2/3'
'y+1/3, -x+y+2/3, -z+2/3'
'x-y+1/3, x+2/3, -z+2/3'

loop_
_atom_site_label
_atom_site_type_symbol
_atom_site_fract_x
_atom_site_fract_y
_atom_site_fract_z
_atom_site_U_iso_or_equiv
_atom_site_adp_type
_atom_site_occupancy
_atom_site_site_symmetry_order
_atom_site_calc_flag
_atom_site_refinement_flags_posn
S1 S 0.88959(3) 0.12423(3) 0.15977(6) 0.0668(2) Uani 1 1 d .
S2 S 0.84797(3) 0.05045(3) -0.14232(7) 0.0864(3) Uani 1 1 d .
N1 N 0.80156(9) 0.08468(8) 0.27687(19) 0.0693(6) Uani 1 1 d .
N2 N 0.93120(9) 0.15138(11) -0.13098(19) 0.0798(7) Uani 1 1 d .
O1 O 0.85667(6) 0.13897(6) -0.05182(13) 0.0598(5) Uani 1 1 d .
O2 O 0.75792(8) 0.11378(8) -0.31533(18) 0.0934(7) Uani 1 1 d .
C1 C 0.89342(12) 0.11338(10) 0.3020(2) 0.0663(7) Uani 1 1 d .
C2 C 0.93789(14) 0.12321(13) 0.3667(3) 0.0880(9) Uani 1 1 d .
H2 H 0.9717 0.1373 0.3338 0.106 Uiso 1 1 calc R
C3 C 0.93059(16) 0.11160(14) 0.4802(3) 0.1008(11) Uani 1 1 d .
H3 H 0.9598 0.1176 0.5246 0.121 Uiso 1 1 calc R
C4 C 0.88045(18) 0.09118(13) 0.5297(3) 0.0988(11) Uani 1 1 d .
H4 H 0.8767 0.0839 0.6069 0.119 Uiso 1 1 calc R
C5 C 0.83593(15) 0.08142(11) 0.4670(3) 0.0878(10) Uani 1 1 d .
H5 H 0.8024 0.0679 0.5013 0.105 Uiso 1 1 calc R
C6 C 0.84225(12) 0.09233(10) 0.3505(2) 0.0680(7) Uani 1 1 d .
C7 C 0.82051(10) 0.09932(9) 0.1746(2) 0.0580(7) Uani 1 1 d .
C8 C 0.78459(10) 0.09334(9) 0.0791(2) 0.0564(6) Uani 1 1 d .
C9 C 0.72915(12) 0.06836(11) 0.0993(3) 0.0764(8) Uani 1 1 d .
H9 H 0.7160 0.0569 0.1720 0.092 Uiso 1 1 calc R
C10 C 0.69361(12) 0.06053(13) 0.0124(3) 0.0881(10) Uani 1 1 d .
H10 H 0.6569 0.0435 0.0272 0.106 Uiso 1 1 calc R
C11 C 0.71212(11) 0.07768(12) -0.0957(3) 0.0796(8) Uani 1 1 d .
H11 H 0.6877 0.0718 -0.1535 0.096 Uiso 1 1 calc R
C12 C 0.76667(10) 0.10362(9) -0.1195(2) 0.0608(7) Uani 1 1 d .
C13 C 0.80162(9) 0.11032(9) -0.0306(2) 0.0552(6) Uani 1 1 d .
C14 C 0.78607(12) 0.12351(11) -0.2336(3) 0.0729(8) Uani 1 1 d .
H14 H 0.8230 0.1453 -0.2436 0.087 Uiso 1 1 calc R
C15 C 0.88077(10) 0.11479(11) -0.1093(2) 0.0628(7) Uani 1 1 d .
C16 C 0.96693(13) 0.13574(19) -0.1871(3) 0.1356(16) Uani 1 1 d .
H16A H 0.9488 0.0973 -0.1946 0.203 Uiso 1 1 calc GR
H16B H 0.9989 0.1477 -0.1427 0.203 Uiso 1 1 calc GR
H16C H 0.9764 0.1520 -0.2608 0.203 Uiso 1 1 calc GR
C17 C 0.95558(12) 0.20832(13) -0.1003(3) 0.0967(11) Uani 1 1 d .
H17A H 0.9284 0.2151 -0.0710 0.145 Uiso 1 1 calc GR
H17B H 0.9716 0.2301 -0.1662 0.145 Uiso 1 1 calc GR
H17C H 0.9827 0.2170 -0.0437 0.145 Uiso 1 1 calc GR

loop_
_atom_site_aniso_label
_atom_site_aniso_U_11
_atom_site_aniso_U_22
_atom_site_aniso_U_33
_atom_site_aniso_U_23
_atom_site_aniso_U_13
_atom_site_aniso_U_12
S1 0.0634(5) 0.0733(5) 0.0593(4) 0.0034(3) 0.0064(3) 0.0308(4)
S2 0.0826(6) 0.0800(6) 0.0901(6) -0.0204(4) 0.0098(4) 0.0357(5)
N1 0.0713(15) 0.0503(13) 0.0640(15) -0.0023(11) 0.0123(12) 0.0136(12)
N2 0.0459(14) 0.104(2) 0.0657(15) 0.0000(13) 0.0033(11) 0.0196(14)
O1 0.0468(10) 0.0489(10) 0.0662(11) -0.0009(8) 0.0051(8) 0.0109(8)
O2 0.0835(15) 0.0910(15) 0.0806(15) 0.0036(11) -0.0190(12) 0.0248(12)
C1 0.077(2) 0.0602(17) 0.0567(17) 0.0001(13) 0.0033(15) 0.0306(15)
C2 0.095(2) 0.101(2) 0.069(2) 0.0073(17) 0.0009(17) 0.050(2)
C3 0.118(3) 0.102(3) 0.076(2) 0.0140(19) -0.007(2) 0.050(2)
C4 0.127(3) 0.085(2) 0.061(2) 0.0120(17) -0.001(2) 0.035(2)
C5 0.100(3) 0.0652(19) 0.065(2) 0.0051(15) 0.0161(18) 0.0167(18)
C6 0.083(2) 0.0459(16) 0.0601(18) -0.0004(12) 0.0075(16) 0.0207(15)
C7 0.0618(16) 0.0402(14) 0.0616(17) -0.0019(11) 0.0107(13) 0.0177(12)
C8 0.0509(16) 0.0452(14) 0.0671(17) -0.0017(12) 0.0075(13) 0.0195(12)
C9 0.0657(19) 0.077(2) 0.080(2) 0.0016(15) 0.0187(16) 0.0311(16)
C10 0.0487(18) 0.101(2) 0.101(3) 0.0025(19) 0.0148(17) 0.0273(17)
C11 0.0575(19) 0.079(2) 0.095(2) -0.0075(17) -0.0052(16) 0.0283(16)
C12 0.0503(16) 0.0501(15) 0.0741(18) -0.0010(13) 0.0007(13) 0.0192(13)
C13 0.0456(15) 0.0403(14) 0.0694(17) -0.0030(12) 0.0071(12) 0.0138(12)
C14 0.0660(19) 0.0636(18) 0.077(2) 0.0047(15) -0.0051(16) 0.0237(15)
C15 0.0517(16) 0.0766(19) 0.0500(15) 0.0000(13) 0.0021(12) 0.0246(15)
C16 0.068(2) 0.205(4) 0.118(3) -0.034(3) 0.014(2) 0.056(3)
C17 0.0548(18) 0.091(2) 0.093(2) 0.0109(18) -0.0073(15) -0.0023(17)

loop_
_atom_type_symbol
_atom_type_description
_atom_type_scat_dispersion_real
_atom_type_scat_dispersion_imag
_atom_type_scat_source
C C 0.0033 0.0016 'International Tables Vol C Tables 4.2.6.8 and 6.1.1.4'
H H 0.0000 0.0000 'International Tables Vol C Tables 4.2.6.8 and 6.1.1.4'
N N 0.0061 0.0033 'International Tables Vol C Tables 4.2.6.8 and 6.1.1.4'
O O 0.0106 0.0060 'International Tables Vol C Tables 4.2.6.8 and 6.1.1.4'
S S 0.1246 0.1234 'International Tables Vol C Tables 4.2.6.8 and 6.1.1.4'

loop_
_geom_angle_atom_site_label_1
_geom_angle_atom_site_label_2
_geom_angle_atom_site_label_3
_geom_angle
C1 S1 C7 89.44(13)
C7 N1 C6 110.4(2)
C15 N2 C16 120.0(3)
C15 N2 C17 124.1(3)
C17 N2 C16 115.8(3)
C15 O1 C13 119.90(18)
C2 C1 S1 129.4(2)
C2 C1 C6 121.4(3)
C6 C1 S1 109.2(2)
C1 C2 H2 120.8
C3 C2 C1 118.3(3)
C3 C2 H2 120.8
C2 C3 H3 119.5
C2 C3 C4 121.1(3)
C4 C3 H3 119.5
C3 C4 H4 119.3
C5 C4 C3 121.5(3)
C5 C4 H4 119.3
C4 C5 H5 120.7
C4 C5 C6 118.5(3)
C6 C5 H5 120.7
N1 C6 C1 115.5(2)
N1 C6 C5 125.2(3)
C1 C6 C5 119.2(3)
N1 C7 S1 115.4(2)
N1 C7 C8 120.9(2)
C8 C7 S1 123.62(18)
C9 C8 C7 118.5(2)
C13 C8 C7 124.7(2)
C13 C8 C9 116.7(2)
C8 C9 H9 119.5
C10 C9 C8 120.9(3)
C10 C9 H9 119.5
C9 C10 H10 119.7
C11 C10 C9 120.6(3)
C11 C10 H10 119.7
C10 C11 H11 119.6
C10 C11 C12 120.7(3)
C12 C11 H11 119.6
C11 C12 C13 117.6(3)
C11 C12 C14 120.3(3)
C13 C12 C14 122.2(2)
O1 C13 C12 118.1(2)
C8 C13 O1 118.3(2)
C8 C13 C12 123.5(2)
O2 C14 C12 124.8(3)
O2 C14 H14 117.6
C12 C14 H14 117.6
N2 C15 S2 129.1(2)
N2 C15 O1 108.8(2)
O1 C15 S2 122.14(18)
N2 C16 H16A 109.5
N2 C16 H16B 109.5
N2 C16 H16C 109.5
H16A C16 H16B 109.5
H16A C16 H16C 109.5
H16B C16 H16C 109.5
N2 C17 H17A 109.5
N2 C17 H17B 109.5
N2 C17 H17C 109.5
H17A C17 H17B 109.5
H17A C17 H17C 109.5
H17B C17 H17C 109.5

loop_
_geom_bond_atom_site_label_1
_geom_bond_atom_site_label_2
_geom_bond_distance
S1 C1 1.722(3)
S1 C7 1.748(3)
S2 C15 1.646(3)
N1 C6 1.383(3)
N1 C7 1.305(3)
N2 C15 1.320(3)
N2 C16 1.467(4)
N2 C17 1.465(4)
O1 C13 1.391(3)
O1 C15 1.379(3)
O2 C14 1.198(3)
C1 C2 1.390(4)
C1 C6 1.401(4)
C2 H2 0.9300
C2 C3 1.372(4)
C3 H3 0.9300
C3 C4 1.383(5)
C4 H4 0.9300
C4 C5 1.379(4)
C5 H5 0.9300
C5 C6 1.402(4)
C7 C8 1.478(3)
C8 C9 1.400(3)
C8 C13 1.384(3)
C9 H9 0.9300
C9 C10 1.384(4)
C10 H10 0.9300
C10 C11 1.376(4)
C11 H11 0.9300
C11 C12 1.385(4)
C12 C13 1.397(3)
C12 C14 1.461(4)
C14 H14 0.9300
C16 H16A 0.9600
C16 H16B 0.9600
C16 H16C 0.9600
C17 H17A 0.9600
C17 H17B 0.9600
C17 H17C 0.9600

loop_
_geom_torsion_atom_site_label_1
_geom_torsion_atom_site_label_2
_geom_torsion_atom_site_label_3
_geom_torsion_atom_site_label_4
_geom_torsion
S1 C1 C2 C3 179.2(2)
S1 C1 C6 N1 0.6(3)
S1 C1 C6 C5 -178.6(2)
S1 C7 C8 C9 174.24(19)
S1 C7 C8 C13 -5.2(3)
N1 C7 C8 C9 -4.1(4)
N1 C7 C8 C13 176.5(2)
C1 S1 C7 N1 0.8(2)
C1 S1 C7 C8 -177.6(2)
C1 C2 C3 C4 -0.7(5)
C2 C1 C6 N1 179.8(2)
C2 C1 C6 C5 0.6(4)
C2 C3 C4 C5 0.4(6)
C3 C4 C5 C6 0.4(5)
C4 C5 C6 N1 -180.0(3)
C4 C5 C6 C1 -0.9(4)
C6 N1 C7 S1 -0.6(3)
C6 N1 C7 C8 177.9(2)
C6 C1 C2 C3 0.2(4)
C7 S1 C1 C2 -179.8(3)
C7 S1 C1 C6 -0.73(19)
C7 N1 C6 C1 0.0(3)
C7 N1 C6 C5 179.1(2)
C7 C8 C9 C10 -178.4(3)
C7 C8 C13 O1 -5.5(3)
C7 C8 C13 C12 179.3(2)
C8 C9 C10 C11 -0.7(5)
C9 C8 C13 O1 175.1(2)
C9 C8 C13 C12 -0.1(4)
C9 C10 C11 C12 -0.7(5)
C10 C11 C12 C13 1.6(4)
C10 C11 C12 C14 -177.7(3)
C11 C12 C13 O1 -176.4(2)
C11 C12 C13 C8 -1.2(4)
C11 C12 C14 O2 -9.5(4)
C13 O1 C15 S2 -6.8(3)
C13 O1 C15 N2 172.6(2)
C13 C8 C9 C10 1.1(4)
C13 C12 C14 O2 171.3(3)
C14 C12 C13 O1 2.8(3)
C14 C12 C13 C8 178.1(2)
C15 O1 C13 C8 107.1(2)
C15 O1 C13 C12 -77.4(3)
C16 N2 C15 S2 -3.5(4)
C16 N2 C15 O1 177.1(3)
C17 N2 C15 S2 177.8(2)
C17 N2 C15 O1 -1.6(3)

loop_
_smtbx_masks_void_nr
_smtbx_masks_void_average_x
_smtbx_masks_void_average_y
_smtbx_masks_void_average_z
_smtbx_masks_void_volume
_smtbx_masks_void_count_electrons
1 0.000 0.000 -0.688 456.1 149.9
2 0.333 0.667 -0.862 456.1 149.9
3 0.667 0.333 -0.195 456.1 149.9
